data_2241294
loop_
_publ_author_name
'Chetioui, Souheyla'
'Hamdouni, Noudjoud'
'Bochet, Christian G.'
'Djukic, Jean-Pierre'
'Bailly, Corinne'

_publ_section_title
;
 Crystal structure of
 bis{\m-1-[(<i>E</i>)-(3-methoxyphenyl)diazenyl]naphthalen-2-olato-\k^3^<i>N</i>^2^,<i>O</i>:<i>O</i>}bis({1-[(<i>E</i>)-(3-methoxyphenyl)diazenyl]naphthalen-2-olato-\k^2^<i>N</i>^2^,<i>O</i>}copper(II))
;
_journal_coeditor_code IS5425
_journal_issue 12
_journal_name_full 'Acta Crystallographica Section E'
_journal_page_first m211
_journal_page_last m212
_journal_paper_doi 10.1107/S2056989015020824
_journal_volume 71
_journal_year 2015
_chemical_formula_iupac '[Cu2 (C17 H13 N2 O2)4]'
_chemical_formula_moiety 'C68 H52 Cu2 N8 O8'
_chemical_formula_sum 'C68 H52 Cu2 N8 O8'
_chemical_formula_weight 1236.26
_chemical_name_systematic
Bis{\m-1-[(<i>E</i>)-(3-methoxyphenyl)diazenyl]naphthalen-2-olato-\k^3^<i>N</i>^2^,<i>O</i>:<i>O</i>}bis({1-[(<i>E</i>)-(3-methoxyphenyl)diazenyl]naphthalen-2-olato-\k^2^<i>N</i>^2^,<i>O</i>}copper(II))
_space_group_IT_number 14
_symmetry_cell_setting monoclinic
_symmetry_space_group_name_Hall '-P 2yn'
_symmetry_space_group_name_H-M 'P 1 21/n 1'
_atom_sites_solution_hydrogens geom
_atom_sites_solution_primary direct
_atom_sites_solution_secondary difmap
_audit_creation_method SHELXL97
_cell_angle_alpha 90
_cell_angle_beta 104.268(5)
_cell_angle_gamma 90
_cell_formula_units_Z 2
_cell_length_a 16.260(5)
_cell_length_b 7.707(5)
_cell_length_c 22.325(5)
_cell_measurement_reflns_used 2052
_cell_measurement_temperature 173(2)
_cell_measurement_theta_max 28.64
_cell_measurement_theta_min 3.12
_cell_volume 2711(2)
_computing_cell_refinement
;
SAINT (Bruker, 2006)
;
_computing_data_collection
;
APEX2 (Bruker, 2006)
;
_computing_data_reduction
;
SAINT (Bruker, 2006)
;
_computing_molecular_graphics
;
ORTEP-3 for Windows (Farrugia, 2012)
;
_computing_publication_material
;
WinGX (Farrugia, 2012)
;
_computing_structure_refinement
;
SHELXL2014 (Sheldrick, 2015)
;
_computing_structure_solution
;
SIR92 (Altomare <i>et al.</i>, 1993)
;
_diffrn_ambient_temperature 173(2)
_diffrn_measured_fraction_theta_full 0.999
_diffrn_measured_fraction_theta_max 0.998
_diffrn_measurement_device_type 'Bruker APEXII CCD'
_diffrn_measurement_method '\f and \w scans'
_diffrn_radiation_monochromator triumph
_diffrn_radiation_source 'fine-focus sealed tube'
_diffrn_radiation_type MoK\a
_diffrn_radiation_wavelength 0.71073
_diffrn_reflns_av_R_equivalents 0.0405
_diffrn_reflns_limit_h_max 21
_diffrn_reflns_limit_h_min -21
_diffrn_reflns_limit_k_max 10
_diffrn_reflns_limit_k_min -4
_diffrn_reflns_limit_l_max 29
_diffrn_reflns_limit_l_min -28
_diffrn_reflns_number 25289
_diffrn_reflns_theta_full 25.242
_diffrn_reflns_theta_max 27.98
_diffrn_reflns_theta_min 1.776
_diffrn_standards_number 0
_exptl_absorpt_coefficient_mu 0.855
_exptl_absorpt_correction_T_max 0.966
_exptl_absorpt_correction_T_min 0.855
_exptl_absorpt_correction_type multi-scan
_exptl_absorpt_process_details
;
(SADABS; Bruker, 2006)
;
_exptl_crystal_colour red
_exptl_crystal_density_diffrn 1.514
_exptl_crystal_density_method 'not measured'
_exptl_crystal_description plate
_exptl_crystal_F_000 1276
_exptl_crystal_size_max 0.45
_exptl_crystal_size_mid 0.10
_exptl_crystal_size_min 0.04
_refine_diff_density_max 0.463
_refine_diff_density_min -0.326
_refine_ls_extinction_method none
_refine_ls_goodness_of_fit_ref 1.018
_refine_ls_hydrogen_treatment constr
_refine_ls_matrix_type full
_refine_ls_number_constraints 0
_refine_ls_number_parameters 388
_refine_ls_number_reflns 6516
_refine_ls_number_restraints 0
_refine_ls_restrained_S_all 1.018
_refine_ls_R_factor_all 0.0633
_refine_ls_R_factor_gt 0.0395
_refine_ls_shift/su_max 0.001
_refine_ls_shift/su_mean 0.000
_refine_ls_structure_factor_coef Fsqd
_refine_ls_weighting_details 'w=1/[\s^2^(Fo^2^)+(0.0392P)^2^+1.8473P] where P=(Fo^2^+2Fc^2^)/3'
_refine_ls_weighting_scheme calc
_refine_ls_wR_factor_gt 0.0816
_refine_ls_wR_factor_ref 0.0906
_reflns_number_gt 4941
_reflns_number_total 6516
_reflns_threshold_expression 'I > 2\s(I)'
_cod_data_source_file is5425sup1.cif
_cod_data_source_block I
_cod_original_sg_symbol_H-M 'P 21/n'
_cod_database_code 2241294
_cod_database_fobs_code 2241294

loop_
_symmetry_equiv_pos_as_xyz
x,y,z
1/2-x,1/2+y,1/2-z
-x,-y,-z
1/2+x,1/2-y,1/2+z

loop_
_atom_site_aniso_label
_atom_site_aniso_U_11
_atom_site_aniso_U_22
_atom_site_aniso_U_33
_atom_site_aniso_U_12
_atom_site_aniso_U_13
_atom_site_aniso_U_23
Cu 0.01330(10) 0.02110(10) 0.01580(10) -0.00020(10) 0.00310(10) -0.00030(10)
O1 0.0145(7) 0.0488(11) 0.0344(10) -0.0003(7) 0.0051(7) 0.0115(8)
O2 0.0150(7) 0.0213(7) 0.0169(8) 0.0020(6) 0.0028(6) -0.0012(6)
O3 0.0157(7) 0.0429(10) 0.0325(10) -0.0056(7) 0.0090(7) -0.0074(8)
O4 0.0156(7) 0.0272(8) 0.0155(8) 0.0031(6) 0.0026(6) -0.0003(6)
N1 0.0142(8) 0.0169(8) 0.0185(9) 0.0008(6) 0.0025(7) 0.0013(7)
N2 0.0163(8) 0.0208(8) 0.0178(9) 0.0007(7) 0.0038(7) 0.0028(8)
N3 0.0134(8) 0.0183(8) 0.0168(9) -0.0015(7) 0.0026(7) -0.0004(7)
N4 0.0174(8) 0.0179(8) 0.0168(9) -0.0006(7) 0.0026(7) -0.0006(7)
C1 0.0170(10) 0.0188(10) 0.0172(11) -0.0033(8) 0.0023(8) 0.0042(8)
C2 0.0176(10) 0.0217(11) 0.0204(11) -0.0010(8) 0.0051(8) 0.0049(8)
C3 0.0163(10) 0.0344(13) 0.0246(12) -0.0020(9) 0.0030(9) 0.0127(10)
C4 0.0235(12) 0.0421(14) 0.0236(13) -0.0137(10) -0.0024(10) 0.0079(11)
C5 0.0353(13) 0.0297(12) 0.0221(13) -0.0104(10) 0.0028(10) -0.0024(10)
C6 0.0235(11) 0.0231(11) 0.0206(12) -0.0024(9) 0.0053(9) 0.0016(9)
C7 0.0173(10) 0.0184(10) 0.0178(11) 0.0014(8) 0.0028(8) 0.0015(8)
C8 0.0189(10) 0.0164(9) 0.0150(10) 0.0002(8) 0.0033(8) 0.0033(8)
C9 0.0186(10) 0.0252(11) 0.0200(12) -0.0002(8) 0.0014(8) 0.0003(9)
C10 0.0244(11) 0.0270(11) 0.0192(12) -0.0046(9) -0.0007(9) -0.0018(9)
C11 0.0301(12) 0.0215(10) 0.0166(11) 0.0021(9) 0.0057(9) 0.0018(9)
C12 0.0248(11) 0.0221(10) 0.0178(11) 0.0050(9) 0.0053(8) 0.0044(9)
C13 0.0279(12) 0.0411(13) 0.0218(12) 0.0042(11) 0.0073(9) 0.0011(11)
C14 0.0353(14) 0.0505(16) 0.0321(15) 0.0114(12) 0.0169(12) 0.0013(13)
C15 0.0564(17) 0.0413(15) 0.0209(13) 0.0058(13) 0.0173(12) -0.0045(11)
C16 0.0444(15) 0.0321(13) 0.0208(13) -0.0015(11) 0.0069(11) -0.0040(10)
C17 0.0221(12) 0.0458(15) 0.0481(17) 0.0037(11) 0.0155(11) 0.0111(14)
C18 0.0152(9) 0.0163(10) 0.0183(11) -0.0017(7) 0.0022(8) 0.0019(8)
C19 0.0180(10) 0.0204(10) 0.0186(11) -0.0027(8) 0.0042(8) -0.0009(8)
C20 0.0154(9) 0.0231(10) 0.0247(12) -0.0011(9) 0.0057(8) 0.0040(9)
C21 0.0182(10) 0.0207(10) 0.0249(12) -0.0056(8) -0.0004(9) 0.0017(9)
C22 0.0256(11) 0.0165(10) 0.0219(12) -0.0016(8) 0.0033(9) -0.0024(9)
C23 0.0171(10) 0.0174(9) 0.0201(11) 0.0008(8) 0.0031(8) 0.0009(8)
C24 0.0168(9) 0.0158(10) 0.0166(10) 0.0001(7) 0.0019(8) 0.0004(8)
C25 0.0169(9) 0.0162(9) 0.0177(11) 0.0016(8) 0.0018(8) 0.0039(8)
C26 0.0161(10) 0.0305(12) 0.0219(12) 0.0017(9) 0.0007(9) 0.0022(10)
C27 0.0191(10) 0.0291(12) 0.0209(12) -0.0008(9) -0.0037(9) 0.0015(9)
C28 0.0253(11) 0.0206(10) 0.0162(11) 0.0013(9) 0.0008(9) 0.0024(8)
C29 0.0209(10) 0.0177(10) 0.0170(11) 0.0014(8) 0.0035(8) 0.0015(8)
C30 0.0231(11) 0.0330(12) 0.0243(13) -0.0026(10) 0.0054(9) -0.0060(10)
C31 0.0297(13) 0.0430(15) 0.0323(14) 0.0017(11) 0.0119(11) -0.0098(12)
C32 0.0402(14) 0.0423(14) 0.0193(13) 0.0058(12) 0.0073(11) -0.0092(11)
C33 0.0326(13) 0.0314(13) 0.0197(12) 0.0021(10) -0.0022(10) -0.0031(10)
C34 0.0233(12) 0.0455(15) 0.0313(14) 0.0008(10) 0.0119(10) -0.0005(11)

loop_
_atom_site_type_symbol
_atom_site_label
_atom_site_fract_x
_atom_site_fract_y
_atom_site_fract_z
_atom_site_U_iso_or_equiv
_atom_site_thermal_displace_type
_atom_site_calc_flag
_atom_site_occupancy
Cu Cu 0.43895(2) 0.16467(3) 0.96464(2) 0.01680(10) Uani . 1.000
O O1 0.03530(9) 0.1354(2) 0.96483(8) 0.0327(5) Uani . 1.000
O O2 0.51647(8) 0.14161(18) 1.04496(7) 0.0179(4) Uani . 1.000
O O3 0.83178(9) 0.3080(2) 0.93754(8) 0.0298(5) Uani . 1.000
O O4 0.35788(9) 0.21050(19) 0.88861(7) 0.0197(4) Uani . 1.000
N N1 0.34448(10) 0.1210(2) 1.00735(8) 0.0168(5) Uani . 1.000
N N2 0.34504(10) 0.1706(2) 1.06202(8) 0.0184(5) Uani . 1.000
N N3 0.52791(10) 0.2345(2) 0.91924(8) 0.0164(5) Uani . 1.000
N N4 0.52351(11) 0.1912(2) 0.86321(8) 0.0177(5) Uani . 1.000
C C1 0.26175(13) 0.0628(3) 0.97394(10) 0.0180(6) Uani . 1.000
C C2 0.18925(13) 0.1284(3) 0.98921(10) 0.0198(6) Uani . 1.000
C C3 0.11017(13) 0.0752(3) 0.95503(11) 0.0255(7) Uani . 1.000
C C4 0.10379(15) -0.0434(3) 0.90725(11) 0.0312(8) Uani . 1.000
C C5 0.17587(16) -0.1075(3) 0.89314(11) 0.0298(7) Uani . 1.000
C C6 0.25590(14) -0.0540(3) 0.92616(10) 0.0224(7) Uani . 1.000
C C7 0.41663(13) 0.2373(3) 1.10110(10) 0.0181(6) Uani . 1.000
C C8 0.49944(13) 0.2220(3) 1.09202(10) 0.0169(6) Uani . 1.000
C C9 0.56755(14) 0.2969(3) 1.13794(10) 0.0219(6) Uani . 1.000
C C10 0.55333(14) 0.3848(3) 1.18703(11) 0.0246(7) Uani . 1.000
C C11 0.47097(14) 0.4023(3) 1.19736(10) 0.0227(6) Uani . 1.000
C C12 0.40167(14) 0.3241(3) 1.15493(10) 0.0216(6) Uani . 1.000
C C13 0.32039(15) 0.3378(3) 1.16662(11) 0.0301(7) Uani . 1.000
C C14 0.30890(17) 0.4270(4) 1.21729(12) 0.0378(9) Uani . 1.000
C C15 0.37733(18) 0.5083(4) 1.25783(12) 0.0382(9) Uani . 1.000
C C16 0.45651(17) 0.4960(3) 1.24817(11) 0.0326(8) Uani . 1.000
C C17 0.03923(16) 0.2459(4) 1.01626(13) 0.0375(9) Uani . 1.000
C C18 0.60985(13) 0.3057(3) 0.94875(10) 0.0169(6) Uani . 1.000
C C19 0.68012(13) 0.2692(3) 0.92585(10) 0.0191(6) Uani . 1.000
C C20 0.75860(13) 0.3374(3) 0.95597(10) 0.0209(6) Uani . 1.000
C C21 0.76648(14) 0.4400(3) 1.00807(11) 0.0223(6) Uani . 1.000
C C22 0.69622(13) 0.4775(3) 1.02969(10) 0.0218(6) Uani . 1.000
C C23 0.61679(13) 0.4110(3) 1.00022(10) 0.0185(6) Uani . 1.000
C C24 0.44976(13) 0.1318(2) 0.82480(10) 0.0168(6) Uani . 1.000
C C25 0.36914(12) 0.1495(3) 0.83733(10) 0.0174(6) Uani . 1.000
C C26 0.29605(14) 0.1012(3) 0.78953(10) 0.0235(7) Uani . 1.000
C C27 0.30412(14) 0.0283(3) 0.73592(10) 0.0245(7) Uani . 1.000
C C28 0.38469(14) 0.0045(3) 0.72267(10) 0.0215(6) Uani . 1.000
C C29 0.45840(13) 0.0612(3) 0.76664(10) 0.0187(6) Uani . 1.000
C C30 0.53741(14) 0.0439(3) 0.75208(11) 0.0269(7) Uani . 1.000
C C31 0.54277(16) -0.0265(3) 0.69672(12) 0.0343(8) Uani . 1.000
C C32 0.47031(16) -0.0870(3) 0.65411(12) 0.0339(8) Uani . 1.000
C C33 0.39286(16) -0.0727(3) 0.66692(11) 0.0294(7) Uani . 1.000
C C34 0.82769(15) 0.1918(3) 0.88753(12) 0.0325(8) Uani . 1.000
H H2 0.30450 -0.09610 0.91630 0.0270 Uiso calc 1.000
H H3 0.17100 -0.18740 0.86120 0.0360 Uiso calc 1.000
H H4 0.05060 -0.07980 0.88470 0.0370 Uiso calc 1.000
H H6 0.19410 0.20630 1.02170 0.0240 Uiso calc 1.000
H H9 0.62290 0.28490 1.13400 0.0260 Uiso calc 1.000
H H10 0.59910 0.43550 1.21490 0.0300 Uiso calc 1.000
H H13 0.27410 0.28580 1.13970 0.0360 Uiso calc 1.000
H H14 0.25510 0.43340 1.22460 0.0450 Uiso calc 1.000
H H15 0.36870 0.57080 1.29140 0.0460 Uiso calc 1.000
H H16 0.50180 0.55010 1.27540 0.0390 Uiso calc 1.000
H H17A -0.01720 0.27850 1.01780 0.0560 Uiso calc 1.000
H H17B 0.06640 0.18600 1.05360 0.0560 Uiso calc 1.000
H H17C 0.07120 0.34810 1.01220 0.0560 Uiso calc 1.000
H H19 0.67470 0.20030 0.89090 0.0230 Uiso calc 1.000
H H21 0.81930 0.48350 1.02840 0.0270 Uiso calc 1.000
H H22 0.70180 0.54800 1.06430 0.0260 Uiso calc 1.000
H H23 0.56930 0.43680 1.01480 0.0220 Uiso calc 1.000
H H26 0.24210 0.12030 0.79540 0.0280 Uiso calc 1.000
H H27 0.25560 -0.00710 0.70690 0.0290 Uiso calc 1.000
H H30 0.58650 0.08050 0.78030 0.0320 Uiso calc 1.000
H H31 0.59530 -0.03410 0.68740 0.0410 Uiso calc 1.000
H H32 0.47500 -0.13690 0.61720 0.0410 Uiso calc 1.000
H H33 0.34490 -0.11420 0.63870 0.0350 Uiso calc 1.000
H H34A 0.88270 0.18260 0.87920 0.0490 Uiso calc 1.000
H H34B 0.80980 0.07960 0.89810 0.0490 Uiso calc 1.000
H H34C 0.78780 0.23480 0.85150 0.0490 Uiso calc 1.000

loop_
_atom_type_symbol
_atom_type_description
_atom_type_scat_dispersion_real
_atom_type_scat_dispersion_imag
_atom_type_scat_source
C C 0.0033 0.0016 ' International Tables Vol C Tables 4.2.6.8 and 6.1.1.4'
H H 0.0000 0.0000 ' International Tables Vol C Tables 4.2.6.8 and 6.1.1.4'
Cu Cu 0.3201 1.2651 ' International Tables Vol C Tables 4.2.6.8 and 6.1.1.4'
N N 0.0061 0.0033 ' International Tables Vol C Tables 4.2.6.8 and 6.1.1.4'
O O 0.0106 0.0060 ' International Tables Vol C Tables 4.2.6.8 and 6.1.1.4'

loop_
_geom_angle_atom_site_label_1
_geom_angle_atom_site_label_2
_geom_angle_atom_site_label_3
_geom_angle_site_symmetry_1
_geom_angle_site_symmetry_3
_geom_angle
_geom_angle_publ_flag
O2 Cu O4 . . 173.62(6) n
O2 Cu N1 . . 86.83(7) n
O2 Cu N3 . . 96.06(7) n
O2 Cu O2 . 3_657 81.69(5) n
O4 Cu N1 . . 90.67(7) n
O4 Cu N3 . . 85.87(7) n
O2 Cu O4 3_657 . 104.51(6) n
N1 Cu N3 . . 173.71(6) n
O2 Cu N1 3_657 . 98.82(6) n
O2 Cu N3 3_657 . 87.14(6) n
C3 O1 C17 . . 117.92(19) n
Cu O2 C8 . . 118.96(13) n
Cu O2 Cu . 3_657 98.31(6) n
Cu O2 C8 3_657 . 129.90(13) n
C20 O3 C34 . . 117.68(18) n
Cu O4 C25 . . 120.22(14) n
Cu N1 N2 . . 124.93(13) n
Cu N1 C1 . . 121.87(14) n
N2 N1 C1 . . 111.97(17) n
N1 N2 C7 . . 121.70(17) n
Cu N3 N4 . . 122.90(13) n
Cu N3 C18 . . 124.34(14) n
N4 N3 C18 . . 111.64(17) n
N3 N4 C24 . . 121.91(18) n
N1 C1 C2 . . 119.78(19) n
N1 C1 C6 . . 118.75(19) n
C2 C1 C6 . . 121.5(2) no
C1 C2 C3 . . 118.8(2) no
O1 C3 C2 . . 123.5(2) n
O1 C3 C4 . . 116.4(2) n
C2 C3 C4 . . 120.1(2) no
C3 C4 C5 . . 120.3(2) no
C4 C5 C6 . . 120.7(2) no
C1 C6 C5 . . 118.7(2) no
N2 C7 C8 . . 124.5(2) n
N2 C7 C12 . . 114.30(19) n
C8 C7 C12 . . 121.2(2) no
O2 C8 C7 . . 123.5(2) n
O2 C8 C9 . . 119.14(19) n
C7 C8 C9 . . 117.3(2) no
C8 C9 C10 . . 121.6(2) no
C9 C10 C11 . . 122.3(2) no
C10 C11 C12 . . 118.5(2) no
C10 C11 C16 . . 122.0(2) no
C12 C11 C16 . . 119.5(2) no
C7 C12 C11 . . 118.9(2) no
C7 C12 C13 . . 123.0(2) no
C11 C12 C13 . . 118.1(2) no
C12 C13 C14 . . 120.8(2) no
C13 C14 C15 . . 120.6(3) no
C14 C15 C16 . . 120.0(3) no
C11 C16 C15 . . 121.0(2) no
N3 C18 C19 . . 120.37(19) n
N3 C18 C23 . . 118.57(19) n
C19 C18 C23 . . 121.1(2) no
C18 C19 C20 . . 119.0(2) no
O3 C20 C19 . . 123.6(2) n
O3 C20 C21 . . 116.0(2) n
C19 C20 C21 . . 120.4(2) no
C20 C21 C22 . . 120.1(2) no
C21 C22 C23 . . 120.7(2) no
C18 C23 C22 . . 118.8(2) no
N4 C24 C25 . . 123.76(19) n
N4 C24 C29 . . 115.09(19) n
C25 C24 C29 . . 120.95(19) no
O4 C25 C24 . . 123.49(19) n
O4 C25 C26 . . 118.72(19) n
C24 C25 C26 . . 117.77(19) no
C25 C26 C27 . . 121.3(2) no
C26 C27 C28 . . 122.0(2) no
C27 C28 C29 . . 118.7(2) no
C27 C28 C33 . . 121.8(2) no
C29 C28 C33 . . 119.5(2) no
C24 C29 C28 . . 119.0(2) no
C24 C29 C30 . . 122.6(2) no
C28 C29 C30 . . 118.4(2) no
C29 C30 C31 . . 120.7(2) no
C30 C31 C32 . . 121.0(2) no
C31 C32 C33 . . 119.8(2) no
C28 C33 C32 . . 120.7(2) no
C1 C2 H6 . . 121.00 no
C3 C2 H6 . . 121.00 no
C3 C4 H4 . . 120.00 no
C5 C4 H4 . . 120.00 no
C4 C5 H3 . . 120.00 no
C6 C5 H3 . . 120.00 no
C1 C6 H2 . . 121.00 no
C5 C6 H2 . . 121.00 no
C8 C9 H9 . . 119.00 no
C10 C9 H9 . . 119.00 no
C9 C10 H10 . . 119.00 no
C11 C10 H10 . . 119.00 no
C12 C13 H13 . . 120.00 no
C14 C13 H13 . . 120.00 no
C13 C14 H14 . . 120.00 no
C15 C14 H14 . . 120.00 no
C14 C15 H15 . . 120.00 no
C16 C15 H15 . . 120.00 no
C11 C16 H16 . . 119.00 no
C15 C16 H16 . . 120.00 no
O1 C17 H17A . . 109.00 no
O1 C17 H17B . . 109.00 no
O1 C17 H17C . . 109.00 no
H17A C17 H17B . . 110.00 no
H17A C17 H17C . . 109.00 no
H17B C17 H17C . . 109.00 no
C18 C19 H19 . . 120.00 no
C20 C19 H19 . . 120.00 no
C20 C21 H21 . . 120.00 no
C22 C21 H21 . . 120.00 no
C21 C22 H22 . . 120.00 no
C23 C22 H22 . . 120.00 no
C18 C23 H23 . . 121.00 no
C22 C23 H23 . . 121.00 no
C25 C26 H26 . . 119.00 no
C27 C26 H26 . . 119.00 no
C26 C27 H27 . . 119.00 no
C28 C27 H27 . . 119.00 no
C29 C30 H30 . . 120.00 no
C31 C30 H30 . . 120.00 no
C30 C31 H31 . . 120.00 no
C32 C31 H31 . . 120.00 no
C31 C32 H32 . . 120.00 no
C33 C32 H32 . . 120.00 no
C28 C33 H33 . . 120.00 no
C32 C33 H33 . . 120.00 no
O3 C34 H34A . . 109.00 no
O3 C34 H34B . . 109.00 no
O3 C34 H34C . . 109.00 no
H34A C34 H34B . . 110.00 no
H34A C34 H34C . . 109.00 no
H34B C34 H34C . . 110.00 no

loop_
_geom_bond_atom_site_label_1
_geom_bond_atom_site_label_2
_geom_bond_site_symmetry_2
_geom_bond_distance
_geom_bond_publ_flag
Cu O2 . 1.929(2) n
Cu O4 . 1.908(2) n
Cu N1 . 2.026(2) n
Cu N3 . 2.033(2) n
Cu O2 3_657 2.494(2) n
O1 C3 . 1.370(3) n
O1 C17 . 1.418(3) n
O2 C8 . 1.307(3) n
O3 C20 . 1.370(3) n
O3 C34 . 1.420(3) n
O4 C25 . 1.292(3) n
N1 N2 . 1.277(3) n
N1 C1 . 1.440(3) n
N2 C7 . 1.371(3) n
N3 N4 . 1.280(3) n
N3 C18 . 1.441(3) n
N4 C24 . 1.370(3) n
C1 C2 . 1.400(3) no
C1 C6 . 1.381(3) no
C2 C3 . 1.386(3) no
C3 C4 . 1.389(3) no
C4 C5 . 1.378(4) no
C5 C6 . 1.391(4) no
C7 C8 . 1.415(3) no
C7 C12 . 1.447(3) no
C8 C9 . 1.432(3) no
C9 C10 . 1.356(3) no
C10 C11 . 1.420(3) no
C11 C12 . 1.416(3) no
C11 C16 . 1.412(3) no
C12 C13 . 1.413(4) no
C13 C14 . 1.375(4) no
C14 C15 . 1.398(4) no
C15 C16 . 1.360(4) no
C18 C19 . 1.391(3) no
C18 C23 . 1.388(3) no
C19 C20 . 1.391(3) no
C20 C21 . 1.386(3) no
C21 C22 . 1.376(3) no
C22 C23 . 1.395(3) no
C24 C25 . 1.413(3) no
C24 C29 . 1.446(3) no
C25 C26 . 1.437(3) no
C26 C27 . 1.358(3) no
C27 C28 . 1.424(3) no
C28 C29 . 1.418(3) no
C28 C33 . 1.415(3) no
C29 C30 . 1.407(3) no
C30 C31 . 1.372(4) no
C31 C32 . 1.399(4) no
C32 C33 . 1.363(4) no
C2 H6 . 0.9300 no
C4 H4 . 0.9300 no
C5 H3 . 0.9300 no
C6 H2 . 0.9300 no
C9 H9 . 0.9300 no
C10 H10 . 0.9300 no
C13 H13 . 0.9300 no
C14 H14 . 0.9300 no
C15 H15 . 0.9300 no
C16 H16 . 0.9300 no
C17 H17A . 0.9600 no
C17 H17B . 0.9600 no
C17 H17C . 0.9600 no
C19 H19 . 0.9300 no
C21 H21 . 0.9300 no
C22 H22 . 0.9300 no
C23 H23 . 0.9300 no
C26 H26 . 0.9300 no
C27 H27 . 0.9300 no
C30 H30 . 0.9300 no
C31 H31 . 0.9300 no
C32 H32 . 0.9300 no
C33 H33 . 0.9300 no
C34 H34A . 0.9600 no
C34 H34B . 0.9600 no
C34 H34C . 0.9600 no

loop_
_geom_hbond_atom_site_label_D
_geom_hbond_atom_site_label_H
_geom_hbond_atom_site_label_A
_geom_hbond_site_symmetry_A
_geom_hbond_distance_DH
_geom_hbond_distance_HA
_geom_hbond_distance_DA
_geom_hbond_angle_DHA
_geom_hbond_publ_flag
C22 H22 O4 3_667 0.93 2.45 3.267(3) 146 yes
C32 H32 O1 2_546 0.93 2.51 3.394(4) 158 yes

loop_
_geom_torsion_atom_site_label_1
_geom_torsion_atom_site_label_2
_geom_torsion_atom_site_label_3
_geom_torsion_atom_site_label_4
_geom_torsion_site_symmetry_1
_geom_torsion_site_symmetry_3
_geom_torsion_site_symmetry_4
_geom_torsion
_geom_torsion_publ_flag
N1 Cu O2 C8 . . . -45.86(15) no
N1 Cu O2 Cu . . 3_657 99.40(6) no
N3 Cu O2 C8 . . . 128.53(15) no
N3 Cu O2 Cu . . 3_657 -86.20(6) no
O2 Cu O2 C8 3_657 . . -145.26(15) no
O2 Cu O2 Cu 3_657 . 3_657 0.00(5) no
N1 Cu O4 C25 . . . -137.83(16) no
N3 Cu O4 C25 . . . 47.43(16) no
O2 Cu O4 C25 3_657 . . -38.53(16) no
O2 Cu N1 N2 . . . 34.04(15) no
O2 Cu N1 C1 . . . -159.66(15) no
O4 Cu N1 N2 . . . -140.09(15) no
O4 Cu N1 C1 . . . 26.21(15) no
O2 Cu N1 N2 3_657 . . 115.12(15) no
O2 Cu N1 C1 3_657 . . -78.58(15) no
O2 Cu N3 N4 . . . 146.18(15) no
O2 Cu N3 C18 . . . -20.73(16) no
O4 Cu N3 N4 . . . -39.93(15) no
O4 Cu N3 C18 . . . 153.17(16) no
O2 Cu N3 N4 3_657 . . 64.85(15) no
O2 Cu N3 C18 3_657 . . -102.06(16) no
O2 Cu O2 Cu . 3_657 3_657 0.00(6) no
O2 Cu O2 C8 . 3_657 3_657 -139.47(17) no
O4 Cu O2 Cu . 3_657 3_657 -178.46(6) no
O4 Cu O2 C8 . 3_657 3_657 42.07(17) no
N1 Cu O2 Cu . 3_657 3_657 -85.46(7) no
N1 Cu O2 C8 . 3_657 3_657 135.08(17) no
N3 Cu O2 Cu . 3_657 3_657 96.56(7) no
N3 Cu O2 C8 . 3_657 3_657 -42.91(17) no
C17 O1 C3 C2 . . . -5.9(3) no
C17 O1 C3 C4 . . . 175.1(2) no
Cu O2 C8 C7 . . . 38.8(3) no
Cu O2 C8 C9 . . . -142.38(17) no
Cu O2 C8 C7 3_657 . . -93.9(2) no
Cu O2 C8 C9 3_657 . . 84.9(2) no
C34 O3 C20 C19 . . . -4.5(3) no
C34 O3 C20 C21 . . . 174.8(2) no
Cu O4 C25 C24 . . . -35.0(3) no
Cu O4 C25 C26 . . . 146.85(17) no
Cu N1 N2 C7 . . . -10.0(3) no
C1 N1 N2 C7 . . . -177.49(18) no
Cu N1 C1 C2 . . . -141.16(17) no
Cu N1 C1 C6 . . . 37.2(3) no
N2 N1 C1 C2 . . . 26.8(3) no
N2 N1 C1 C6 . . . -154.92(19) no
N1 N2 C7 C8 . . . -15.3(3) no
N1 N2 C7 C12 . . . 166.09(18) no
Cu N3 N4 C24 . . . 16.2(2) no
C18 N3 N4 C24 . . . -175.38(17) no
Cu N3 C18 C19 . . . 146.59(17) no
Cu N3 C18 C23 . . . -33.5(3) no
N4 N3 C18 C19 . . . -21.6(3) no
N4 N3 C18 C23 . . . 158.35(19) no
N3 N4 C24 C25 . . . 15.1(3) no
N3 N4 C24 C29 . . . -170.09(17) no
N1 C1 C2 C3 . . . 177.8(2) no
C6 C1 C2 C3 . . . -0.5(3) no
N1 C1 C6 C5 . . . -178.8(2) no
C2 C1 C6 C5 . . . -0.5(3) no
C1 C2 C3 O1 . . . -177.9(2) no
C1 C2 C3 C4 . . . 1.1(3) no
O1 C3 C4 C5 . . . 178.4(2) no
C2 C3 C4 C5 . . . -0.7(4) no
C3 C4 C5 C6 . . . -0.4(4) no
C4 C5 C6 C1 . . . 0.9(3) no
N2 C7 C8 O2 . . . -0.1(4) no
N2 C7 C8 C9 . . . -179.0(2) no
C12 C7 C8 O2 . . . 178.4(2) no
C12 C7 C8 C9 . . . -0.5(3) no
N2 C7 C12 C11 . . . -178.1(2) no
N2 C7 C12 C13 . . . 0.5(3) no
C8 C7 C12 C11 . . . 3.2(3) no
C8 C7 C12 C13 . . . -178.1(2) no
O2 C8 C9 C10 . . . 178.6(2) no
C7 C8 C9 C10 . . . -2.4(3) no
C8 C9 C10 C11 . . . 2.6(4) no
C9 C10 C11 C12 . . . 0.4(3) no
C9 C10 C11 C16 . . . -179.2(2) no
C10 C11 C12 C7 . . . -3.2(3) no
C10 C11 C12 C13 . . . 178.1(2) no
C16 C11 C12 C7 . . . 176.4(2) no
C16 C11 C12 C13 . . . -2.3(3) no
C10 C11 C16 C15 . . . -178.7(2) no
C12 C11 C16 C15 . . . 1.8(4) no
C7 C12 C13 C14 . . . -177.6(2) no
C11 C12 C13 C14 . . . 1.0(4) no
C12 C13 C14 C15 . . . 1.0(4) no
C13 C14 C15 C16 . . . -1.6(4) no
C14 C15 C16 C11 . . . 0.2(4) no
N3 C18 C19 C20 . . . -178.9(2) no
C23 C18 C19 C20 . . . 1.1(3) no
N3 C18 C23 C22 . . . 178.8(2) no
C19 C18 C23 C22 . . . -1.3(3) no
C18 C19 C20 O3 . . . 179.4(2) no
C18 C19 C20 C21 . . . 0.1(3) no
O3 C20 C21 C22 . . . 179.5(2) no
C19 C20 C21 C22 . . . -1.1(3) no
C20 C21 C22 C23 . . . 1.0(3) no
C21 C22 C23 C18 . . . 0.2(3) no
N4 C24 C25 O4 . . . -6.0(3) no
N4 C24 C25 C26 . . . 172.24(19) no
C29 C24 C25 O4 . . . 179.5(2) no
C29 C24 C25 C26 . . . -2.3(3) no
N4 C24 C29 C28 . . . -176.91(19) no
N4 C24 C29 C30 . . . 4.1(3) no
C25 C24 C29 C28 . . . -1.9(3) no
C25 C24 C29 C30 . . . 179.0(2) no
O4 C25 C26 C27 . . . -176.6(2) no
C24 C25 C26 C27 . . . 5.1(3) no
C25 C26 C27 C28 . . . -3.5(4) no
C26 C27 C28 C29 . . . -0.9(3) no
C26 C27 C28 C33 . . . 179.5(2) no
C27 C28 C29 C24 . . . 3.6(3) no
C27 C28 C29 C30 . . . -177.4(2) no
C33 C28 C29 C24 . . . -176.9(2) no
C33 C28 C29 C30 . . . 2.2(3) no
C27 C28 C33 C32 . . . 177.1(2) no
C29 C28 C33 C32 . . . -2.5(3) no
C24 C29 C30 C31 . . . 178.9(2) no
C28 C29 C30 C31 . . . -0.1(3) no
C29 C30 C31 C32 . . . -1.7(4) no
C30 C31 C32 C33 . . . 1.5(4) no
C31 C32 C33 C28 . . . 0.7(4) no
